data_7239422
loop_
_publ_author_name
'Lei, Hui'
'Sun, Jian-Fan'
'Han, Zhuang'
'Zhou, Xue-Feng'
'Yang, Bin'
'Liu, Yonghong'

_publ_section_title
;
 Fragilisinins A--L, new briarane-type diterpenoids from gorgonian
 Junceella fragilis
;
_journal_issue 10
_journal_name_full 'RSC Advances'
_journal_page_first 5261
_journal_paper_doi 10.1039/c3ra46163g
_journal_volume 4
_journal_year 2014
_chemical_absolute_configuration ad
_chemical_formula_moiety 'C24 H31 Cl O9'
_chemical_formula_sum 'C24 H31 Cl O9'
_chemical_formula_weight 498.94
_space_group_IT_number 19
_space_group_name_Hall 'P 2ac 2ab'
_space_group_name_H-M_alt 'P 21 21 21'
_symmetry_cell_setting orthorhombic
_symmetry_space_group_name_Hall 'P 2ac 2ab'
_symmetry_space_group_name_H-M 'P 21 21 21'
_atom_sites_solution_hydrogens geom
_atom_sites_solution_primary direct
_atom_sites_solution_secondary difmap
_audit_creation_method SHELXL-97
_cell_angle_alpha 90.00
_cell_angle_beta 90.00
_cell_angle_gamma 90.00
_cell_formula_units_Z 8
_cell_length_a 15.5850(7)
_cell_length_b 17.9285(7)
_cell_length_c 17.9810(8)
_cell_measurement_reflns_used 8089
_cell_measurement_temperature 293(2)
_cell_measurement_theta_max 26.34
_cell_measurement_theta_min 2.27
_cell_volume 5024.2(4)
_computing_cell_refinement 'SAINT-PLUS (Bruker, 2003)'
_computing_data_collection 'SMART (Bruker, 2001)'
_computing_data_reduction SAINT-PLUS
_computing_molecular_graphics SHELXTL
_computing_publication_material SHELXTL
_computing_structure_refinement SHELXTL
_computing_structure_solution 'SHELXTL (Bruker, 2005)'
_diffrn_ambient_temperature 293(2)
_diffrn_measured_fraction_theta_full 0.990
_diffrn_measured_fraction_theta_max 0.990
_diffrn_measurement_device_type 'Bruker AXS SMART 1000 CCD diffractometer'
_diffrn_measurement_method '\w scans'
_diffrn_radiation_monochromator graphite
_diffrn_radiation_source 'fine-focus sealed tube'
_diffrn_radiation_type MoK\a
_diffrn_radiation_wavelength 0.71073
_diffrn_reflns_av_R_equivalents 0.0341
_diffrn_reflns_av_sigmaI/netI 0.0553
_diffrn_reflns_limit_h_max 19
_diffrn_reflns_limit_h_min -18
_diffrn_reflns_limit_k_max 22
_diffrn_reflns_limit_k_min -19
_diffrn_reflns_limit_l_max 23
_diffrn_reflns_limit_l_min -15
_diffrn_reflns_number 25550
_diffrn_reflns_theta_full 27.14
_diffrn_reflns_theta_max 27.14
_diffrn_reflns_theta_min 1.73
_diffrn_standards_number 0
_exptl_absorpt_coefficient_mu 0.202
_exptl_absorpt_correction_T_max 0.9292
_exptl_absorpt_correction_T_min 0.9219
_exptl_absorpt_correction_type multi-scan
_exptl_absorpt_process_details 'SADABS (Sheldrick, 2004)'
_exptl_crystal_colour yellow
_exptl_crystal_density_diffrn 1.319
_exptl_crystal_density_method 'not measured'
_exptl_crystal_description block
_exptl_crystal_F_000 2112
_exptl_crystal_size_max 0.41
_exptl_crystal_size_mid 0.40
_exptl_crystal_size_min 0.37
_refine_diff_density_max 0.238
_refine_diff_density_min -0.194
_refine_diff_density_rms 0.042
_refine_ls_abs_structure_details 'Flack H D (1983), Acta Cryst. A39, 876-881'
_refine_ls_abs_structure_Flack -0.04(5)
_refine_ls_extinction_method none
_refine_ls_goodness_of_fit_ref 1.022
_refine_ls_hydrogen_treatment constr
_refine_ls_matrix_type full
_refine_ls_number_parameters 625
_refine_ls_number_reflns 10977
_refine_ls_number_restraints 0
_refine_ls_restrained_S_all 1.022
_refine_ls_R_factor_all 0.0865
_refine_ls_R_factor_gt 0.0430
_refine_ls_shift/su_max 0.001
_refine_ls_shift/su_mean 0.000
_refine_ls_structure_factor_coef Fsqd
_refine_ls_weighting_details 'calc w=1/[\s^2^(Fo^2^)+(0.0543P)^2^+0.0000P] where P=(Fo^2^+2Fc^2^)/3'
_refine_ls_weighting_scheme calc
_refine_ls_wR_factor_gt 0.0912
_refine_ls_wR_factor_ref 0.1116
_reflns_number_gt 6977
_reflns_number_total 10977
_reflns_threshold_expression >2sigma(I)
_cod_data_source_file c3ra46163g.txt
_cod_data_source_block 11241m
_cod_depositor_comments
;
The following automatic conversions were performed:

data item '_symmetry_cell_setting' value 'Orthorhombic' was changed
to 'orthorhombic' in accordance with the
/home/saulius/struct/COD-crude-data/automatic-downloads/DataCite-retrospective/RSC/depositions/lib/dictionaries/cif_core.dic
dictionary named 'cif_core.dic' version 2.4.2 last updated on
2011-04-26.

Automatic conversion script
Id: cif_fix_values 6909 2019-04-08 15:41:33Z antanas 
;
_cod_original_sg_symbol_H-M P2(1)2(1)2(1)
_cod_database_code 7239422

loop_
_symmetry_equiv_pos_as_xyz
'x, y, z'
'-x+1/2, -y, z+1/2'
'-x, y+1/2, -z+1/2'
'x+1/2, -y+1/2, -z'

loop_
_atom_site_label
_atom_site_type_symbol
_atom_site_fract_x
_atom_site_fract_y
_atom_site_fract_z
_atom_site_U_iso_or_equiv
_atom_site_adp_type
_atom_site_occupancy
_atom_site_symmetry_multiplicity
_atom_site_calc_flag
_atom_site_refinement_flags
Cl1 Cl 0.97120(7) 0.53255(5) 0.10721(6) 0.0894(3) Uani 1 1 d .
Cl2 Cl 1.00267(5) 0.46347(4) 0.87850(4) 0.0645(2) Uani 1 1 d .
C1 C 0.82392(17) 0.87705(13) 0.17956(14) 0.0398(6) Uani 1 1 d .
C2 C 0.87106(17) 0.86580(13) 0.10476(14) 0.0392(6) Uani 1 1 d .
H2 H 0.8276 0.8638 0.0654 0.047 Uiso 1 1 calc R
C3 C 0.92900(17) 0.79759(13) 0.09595(14) 0.0396(6) Uani 1 1 d .
H3A H 0.9850 0.8133 0.0784 0.048 Uiso 1 1 calc R
H3B H 0.9365 0.7737 0.1439 0.048 Uiso 1 1 calc R
C4 C 0.89072(17) 0.74211(13) 0.04133(13) 0.0362(6) Uani 1 1 d .
C5 C 0.93749(17) 0.66779(14) 0.04115(14) 0.0395(6) Uani 1 1 d .
C6 C 0.92083(18) 0.62212(14) 0.10886(17) 0.0488(7) Uani 1 1 d .
H6 H 0.9446 0.6495 0.1513 0.059 Uiso 1 1 calc R
C7 C 0.82488(19) 0.61443(14) 0.12200(15) 0.0449(7) Uani 1 1 d .
H7 H 0.8143 0.5874 0.1685 0.054 Uiso 1 1 calc R
C8 C 0.77822(17) 0.68875(12) 0.12308(13) 0.0364(6) Uani 1 1 d .
C9 C 0.78278(16) 0.73142(13) 0.19766(13) 0.0368(6) Uani 1 1 d .
H9A H 0.7405 0.7073 0.2300 0.044 Uiso 1 1 calc R
C10 C 0.75500(16) 0.81392(13) 0.19320(14) 0.0388(6) Uani 1 1 d .
H10 H 0.7164 0.8166 0.1502 0.047 Uiso 1 1 calc R
C11 C 0.69952(19) 0.83518(15) 0.25998(16) 0.0509(7) Uani 1 1 d .
C12 C 0.6519(2) 0.90706(15) 0.24937(19) 0.0645(9) Uani 1 1 d .
H12A H 0.6186 0.9179 0.2936 0.077 Uiso 1 1 calc R
H12B H 0.6125 0.9021 0.2079 0.077 Uiso 1 1 calc R
C13 C 0.7130(2) 0.97030(16) 0.23453(19) 0.0628(8) Uani 1 1 d .
H13A H 0.7454 0.9808 0.2794 0.075 Uiso 1 1 calc R
H13B H 0.6805 1.0147 0.2219 0.075 Uiso 1 1 calc R
C14 C 0.77480(19) 0.95249(14) 0.17166(15) 0.0471(7) Uani 1 1 d .
H14A H 0.8167 0.9930 0.1675 0.057 Uiso 1 1 calc R
C15 C 0.88658(19) 0.88604(16) 0.24452(16) 0.0502(7) Uani 1 1 d .
H15A H 0.9146 0.9336 0.2410 0.075 Uiso 1 1 calc R
H15B H 0.9287 0.8470 0.2427 0.075 Uiso 1 1 calc R
H15C H 0.8557 0.8832 0.2906 0.075 Uiso 1 1 calc R
C16 C 0.98565(18) 0.64663(16) -0.01518(16) 0.0512(7) Uani 1 1 d .
H16A H 1.0121 0.6002 -0.0144 0.061 Uiso 1 1 calc R
H16B H 0.9932 0.6782 -0.0557 0.061 Uiso 1 1 calc R
C17 C 0.68775(17) 0.66042(14) 0.10575(14) 0.0435(6) Uani 1 1 d .
H17 H 0.6672 0.6341 0.1501 0.052 Uiso 1 1 calc R
C18 C 0.6180(2) 0.71483(18) 0.08312(17) 0.0603(8) Uani 1 1 d .
H18A H 0.6390 0.7466 0.0442 0.090 Uiso 1 1 calc R
H18B H 0.6019 0.7446 0.1252 0.090 Uiso 1 1 calc R
H18C H 0.5689 0.6877 0.0656 0.090 Uiso 1 1 calc R
C19 C 0.7075(2) 0.60259(16) 0.04839(16) 0.0533(8) Uani 1 1 d .
C20 C 0.6957(2) 0.79808(19) 0.32279(18) 0.0712(10) Uani 1 1 d .
H20A H 0.6629 0.8163 0.3620 0.085 Uiso 1 1 calc R
H20B H 0.7258 0.7536 0.3281 0.085 Uiso 1 1 calc R
C21 C 0.77398(18) 0.73494(14) 0.70802(13) 0.0410(6) Uani 1 1 d .
C22 C 0.81985(18) 0.67692(13) 0.65820(13) 0.0398(6) Uani 1 1 d .
H22 H 0.7766 0.6417 0.6400 0.048 Uiso 1 1 calc R
C23 C 0.89419(17) 0.63185(13) 0.69084(15) 0.0400(6) Uani 1 1 d .
H23A H 0.9098 0.6522 0.7390 0.048 Uiso 1 1 calc R
H23B H 0.9437 0.6358 0.6584 0.048 Uiso 1 1 calc R
C24 C 0.86932(17) 0.54958(14) 0.69955(13) 0.0389(6) Uani 1 1 d .
C25 C 0.93350(17) 0.50350(14) 0.74383(15) 0.0405(6) Uani 1 1 d .
C26 C 0.93276(18) 0.52195(15) 0.82509(15) 0.0450(7) Uani 1 1 d .
H26 H 0.9538 0.5732 0.8302 0.054 Uiso 1 1 calc R
C27 C 0.84315(19) 0.51981(14) 0.85763(15) 0.0456(7) Uani 1 1 d .
H27 H 0.8439 0.5381 0.9090 0.055 Uiso 1 1 calc R
C28 C 0.77646(17) 0.56354(13) 0.81161(13) 0.0377(6) Uani 1 1 d .
C29 C 0.77404(17) 0.64726(14) 0.83107(14) 0.0405(6) Uani 1 1 d .
H29 H 0.7415 0.6508 0.8776 0.049 Uiso 1 1 calc R
C30 C 0.72463(17) 0.69601(13) 0.77410(14) 0.0408(6) Uani 1 1 d .
H30 H 0.6838 0.6621 0.7502 0.049 Uiso 1 1 calc R
C31 C 0.66948(19) 0.75477(15) 0.81264(16) 0.0514(7) Uani 1 1 d .
C32 C 0.6036(2) 0.78932(18) 0.76338(18) 0.0635(9) Uani 1 1 d .
H32A H 0.5710 0.8260 0.7912 0.076 Uiso 1 1 calc R
H32B H 0.5642 0.7513 0.7459 0.076 Uiso 1 1 calc R
C33 C 0.6467(2) 0.82658(16) 0.69741(17) 0.0583(8) Uani 1 1 d .
H33A H 0.6789 0.8695 0.7145 0.070 Uiso 1 1 calc R
H33B H 0.6031 0.8441 0.6631 0.070 Uiso 1 1 calc R
C34 C 0.70670(19) 0.77339(15) 0.65706(15) 0.0480(7) Uani 1 1 d .
H34 H 0.7366 0.8006 0.6175 0.058 Uiso 1 1 calc R
C35 C 0.8375(2) 0.79546(14) 0.73394(16) 0.0520(7) Uani 1 1 d .
H35A H 0.8514 0.8275 0.6929 0.078 Uiso 1 1 calc R
H35B H 0.8888 0.7722 0.7521 0.078 Uiso 1 1 calc R
H35C H 0.8117 0.8244 0.7730 0.078 Uiso 1 1 calc R
C36 C 0.98283(19) 0.45430(16) 0.71185(17) 0.0556(8) Uani 1 1 d .
H36A H 1.0219 0.4271 0.7400 0.067 Uiso 1 1 calc R
H36B H 0.9790 0.4464 0.6608 0.067 Uiso 1 1 calc R
C37 C 0.69554(18) 0.52153(14) 0.83488(14) 0.0443(7) Uani 1 1 d .
H37 H 0.6817 0.5373 0.8857 0.053 Uiso 1 1 calc R
C38 C 0.6140(2) 0.53046(18) 0.78873(18) 0.0610(8) Uani 1 1 d .
H38A H 0.6286 0.5317 0.7369 0.091 Uiso 1 1 calc R
H38B H 0.5859 0.5762 0.8021 0.091 Uiso 1 1 calc R
H38C H 0.5763 0.4892 0.7981 0.091 Uiso 1 1 calc R
C39 C 0.7287(2) 0.44326(16) 0.83955(14) 0.0480(7) Uani 1 1 d .
C40 C 0.6793(2) 0.77716(17) 0.88233(18) 0.0663(9) Uani 1 1 d .
H40A H 0.6448 0.8150 0.9012 0.080 Uiso 1 1 calc R
H40B H 0.7207 0.7550 0.9124 0.080 Uiso 1 1 calc R
C1' C 0.7223(2) 1.01011(17) 0.06053(19) 0.0618(9) Uani 1 1 d .
C2' C 0.6831(3) 0.9963(2) -0.0133(2) 0.0797(11) Uani 1 1 d .
H2A H 0.6665 1.0429 -0.0352 0.120 Uiso 1 1 calc R
H2B H 0.6335 0.9651 -0.0075 0.120 Uiso 1 1 calc R
H2C H 0.7240 0.9719 -0.0449 0.120 Uiso 1 1 calc R
C1" C 0.9342(2) 0.95641(17) 0.02418(19) 0.0551(8) Uani 1 1 d .
C2" C 0.9813(2) 1.02920(16) 0.0213(2) 0.0736(10) Uani 1 1 d .
H2D H 1.0263 1.0262 -0.0150 0.110 Uiso 1 1 calc R
H2E H 1.0055 1.0397 0.0692 0.110 Uiso 1 1 calc R
H2F H 0.9421 1.0683 0.0078 0.110 Uiso 1 1 calc R
C3' C 0.6323(3) 0.7218(2) 0.5525(2) 0.0793(11) Uani 1 1 d .
C4' C 0.5924(3) 0.6524(2) 0.5226(3) 0.1173(17) Uani 1 1 d .
H4A H 0.5699 0.6620 0.4738 0.176 Uiso 1 1 calc R
H4B H 0.5467 0.6369 0.5549 0.176 Uiso 1 1 calc R
H4C H 0.6348 0.6137 0.5199 0.176 Uiso 1 1 calc R
C3" C 0.8522(2) 0.6846(2) 0.52784(16) 0.0583(8) Uani 1 1 d .
C4" C 0.8805(3) 0.7363(2) 0.46829(18) 0.0919(13) Uani 1 1 d .
H4E H 0.8686 0.7145 0.4206 0.138 Uiso 1 1 calc R
H4D H 0.9411 0.7451 0.4729 0.138 Uiso 1 1 calc R
H4F H 0.8503 0.7827 0.4728 0.138 Uiso 1 1 calc R
O1 O 0.72540(12) 0.94846(9) 0.10256(10) 0.0493(5) Uani 1 1 d .
O2 O 0.7480(2) 1.06839(13) 0.08058(17) 0.1220(13) Uani 1 1 d .
O3 O 0.92174(12) 0.93395(9) 0.09380(10) 0.0475(5) Uani 1 1 d .
O4 O 0.91048(17) 0.92165(11) -0.02908(13) 0.0717(7) Uani 1 1 d .
O5 O 0.89015(12) 0.76992(9) -0.03101(9) 0.0430(4) Uani 1 1 d .
H5 H 0.8808 0.8149 -0.0300 0.064 Uiso 1 1 calc R
O6 O 0.78664(15) 0.57447(10) 0.06003(11) 0.0570(6) Uani 1 1 d .
O7 O 0.66415(17) 0.58193(13) -0.00233(11) 0.0768(7) Uani 1 1 d .
O8 O 0.80113(11) 0.73128(9) 0.05853(8) 0.0373(4) Uani 1 1 d .
O9 O 0.86316(11) 0.72218(10) 0.23442(10) 0.0466(5) Uani 1 1 d .
H9 H 0.8583 0.6907 0.2673 0.070 Uiso 1 1 calc R
O10 O 0.65539(13) 0.71400(10) 0.62394(11) 0.0548(5) Uani 1 1 d .
O11 O 0.6411(3) 0.7781(2) 0.51905(16) 0.1358(14) Uani 1 1 d .
O12 O 0.85192(13) 0.71955(10) 0.59453(10) 0.0499(5) Uani 1 1 d .
O13 O 0.83209(17) 0.62072(12) 0.51984(11) 0.0717(7) Uani 1 1 d .
O14 O 0.85778(13) 0.51557(9) 0.63145(9) 0.0449(4) Uani 1 1 d .
H14 H 0.8422 0.5467 0.6009 0.067 Uiso 1 1 calc R
O15 O 0.81209(14) 0.44340(9) 0.85556(10) 0.0515(5) Uani 1 1 d .
O16 O 0.69041(15) 0.38570(11) 0.83193(11) 0.0644(6) Uani 1 1 d .
O17 O 0.78528(11) 0.54521(9) 0.73459(9) 0.0377(4) Uani 1 1 d .
O18 O 0.85761(12) 0.67383(10) 0.84800(10) 0.0488(5) Uani 1 1 d .
H18 H 0.8557 0.6998 0.8855 0.073 Uiso 1 1 calc R

loop_
_atom_site_aniso_label
_atom_site_aniso_U_11
_atom_site_aniso_U_22
_atom_site_aniso_U_33
_atom_site_aniso_U_23
_atom_site_aniso_U_13
_atom_site_aniso_U_12
Cl1 0.0989(8) 0.0593(5) 0.1099(7) 0.0246(5) 0.0462(6) 0.0380(5)
Cl2 0.0625(5) 0.0681(5) 0.0630(5) 0.0060(4) -0.0130(4) 0.0143(4)
C1 0.0376(15) 0.0378(13) 0.0441(15) -0.0041(12) 0.0033(12) -0.0002(12)
C2 0.0384(15) 0.0380(13) 0.0413(15) -0.0023(11) 0.0019(12) -0.0090(11)
C3 0.0343(15) 0.0406(14) 0.0439(14) -0.0009(12) 0.0059(12) -0.0067(11)
C4 0.0360(15) 0.0391(14) 0.0334(14) 0.0013(11) 0.0076(11) -0.0051(11)
C5 0.0359(15) 0.0385(14) 0.0442(15) -0.0069(12) 0.0037(12) -0.0023(12)
C6 0.0474(18) 0.0420(14) 0.0571(18) 0.0007(13) 0.0079(14) 0.0124(13)
C7 0.0578(18) 0.0388(14) 0.0380(15) 0.0025(12) 0.0109(13) -0.0013(13)
C8 0.0367(15) 0.0353(13) 0.0373(14) 0.0026(11) 0.0020(12) -0.0042(11)
C9 0.0331(14) 0.0403(13) 0.0371(13) 0.0039(11) 0.0022(11) -0.0024(12)
C10 0.0375(15) 0.0432(14) 0.0356(14) 0.0003(11) 0.0025(11) 0.0001(12)
C11 0.0466(18) 0.0501(16) 0.0561(18) -0.0044(14) 0.0140(14) 0.0011(14)
C12 0.060(2) 0.0568(18) 0.077(2) 0.0032(16) 0.0282(18) 0.0147(16)
C13 0.071(2) 0.0502(17) 0.067(2) -0.0092(15) 0.0152(17) 0.0108(16)
C14 0.0508(17) 0.0375(14) 0.0532(17) -0.0065(13) 0.0043(14) -0.0033(13)
C15 0.0488(18) 0.0544(17) 0.0474(17) -0.0127(13) 0.0030(13) -0.0072(14)
C16 0.0452(18) 0.0504(16) 0.0582(18) -0.0034(14) 0.0057(15) -0.0019(14)
C17 0.0440(16) 0.0470(15) 0.0396(15) 0.0039(12) 0.0017(12) -0.0128(13)
C18 0.0427(18) 0.072(2) 0.066(2) 0.0039(17) -0.0073(15) -0.0091(16)
C19 0.061(2) 0.0537(17) 0.0450(18) -0.0027(14) 0.0145(16) -0.0257(16)
C20 0.085(3) 0.071(2) 0.057(2) -0.0032(17) 0.0316(18) 0.0101(19)
C21 0.0462(16) 0.0353(13) 0.0416(15) -0.0008(11) 0.0026(12) 0.0001(13)
C22 0.0450(16) 0.0383(13) 0.0359(14) -0.0001(11) 0.0056(12) -0.0037(12)
C23 0.0390(15) 0.0413(14) 0.0398(14) -0.0062(12) 0.0058(12) -0.0022(12)
C24 0.0425(16) 0.0407(14) 0.0335(13) -0.0051(11) 0.0052(11) -0.0002(12)
C25 0.0376(15) 0.0380(14) 0.0460(16) -0.0051(12) 0.0048(12) -0.0022(12)
C26 0.0421(16) 0.0403(14) 0.0525(17) -0.0003(13) -0.0056(13) 0.0052(13)
C27 0.060(2) 0.0356(14) 0.0410(15) -0.0030(11) 0.0008(13) -0.0002(13)
C28 0.0396(15) 0.0398(13) 0.0336(13) -0.0039(11) 0.0038(12) -0.0005(12)
C29 0.0431(16) 0.0441(14) 0.0344(14) -0.0069(11) 0.0030(12) -0.0012(13)
C30 0.0400(16) 0.0377(13) 0.0446(14) -0.0041(12) 0.0051(13) -0.0014(12)
C31 0.0519(18) 0.0485(16) 0.0537(18) 0.0027(14) 0.0163(15) 0.0052(14)
C32 0.057(2) 0.0626(19) 0.071(2) 0.0083(17) 0.0154(17) 0.0198(16)
C33 0.061(2) 0.0499(16) 0.0639(19) 0.0034(15) 0.0007(16) 0.0140(16)
C34 0.0536(18) 0.0430(15) 0.0473(15) 0.0002(13) -0.0001(14) -0.0009(14)
C35 0.0560(19) 0.0422(14) 0.0577(17) -0.0067(14) 0.0005(15) -0.0073(14)
C36 0.0486(19) 0.0592(18) 0.0590(18) -0.0057(15) -0.0006(14) 0.0079(16)
C37 0.0506(18) 0.0456(15) 0.0368(14) -0.0069(12) 0.0107(13) -0.0083(13)
C38 0.0493(19) 0.0636(19) 0.070(2) 0.0001(16) 0.0027(16) -0.0090(16)
C39 0.061(2) 0.0499(17) 0.0337(14) -0.0047(12) 0.0077(14) -0.0112(16)
C40 0.076(2) 0.0595(18) 0.063(2) -0.0158(16) 0.0165(17) 0.0153(17)
C1' 0.071(2) 0.0434(17) 0.071(2) 0.0059(16) 0.0003(18) -0.0037(16)
C2' 0.080(3) 0.084(2) 0.075(2) 0.011(2) -0.009(2) -0.006(2)
C1" 0.061(2) 0.0443(16) 0.060(2) 0.0042(16) 0.0145(16) -0.0045(15)
C2" 0.092(3) 0.0462(17) 0.083(2) 0.0049(17) 0.026(2) -0.0179(18)
C3' 0.092(3) 0.070(2) 0.076(3) -0.004(2) -0.025(2) -0.004(2)
C4' 0.117(4) 0.097(3) 0.139(4) -0.036(3) -0.047(3) -0.007(3)
C3" 0.062(2) 0.071(2) 0.0416(17) 0.0051(16) 0.0032(15) 0.0093(18)
C4" 0.126(4) 0.102(3) 0.0478(19) 0.012(2) 0.018(2) -0.023(3)
O1 0.0500(12) 0.0355(9) 0.0625(12) 0.0014(9) -0.0047(10) -0.0016(9)
O2 0.210(4) 0.0435(13) 0.112(2) 0.0190(14) -0.054(2) -0.0343(18)
O3 0.0516(12) 0.0394(10) 0.0516(11) -0.0039(9) 0.0102(9) -0.0136(9)
O4 0.108(2) 0.0550(13) 0.0520(13) 0.0039(11) 0.0116(13) -0.0208(13)
O5 0.0514(12) 0.0387(9) 0.0389(10) 0.0000(8) 0.0049(8) -0.0085(9)
O6 0.0676(16) 0.0440(11) 0.0595(12) -0.0130(9) 0.0210(11) -0.0152(11)
O7 0.0988(19) 0.0913(16) 0.0404(12) -0.0115(11) 0.0053(12) -0.0464(15)
O8 0.0343(10) 0.0420(9) 0.0356(9) 0.0041(7) 0.0033(7) -0.0057(8)
O9 0.0442(11) 0.0510(11) 0.0446(11) 0.0073(9) -0.0076(9) -0.0016(9)
O10 0.0542(13) 0.0474(11) 0.0628(13) 0.0014(10) -0.0111(10) -0.0044(10)
O11 0.215(4) 0.116(2) 0.0765(19) 0.0275(18) -0.058(2) -0.053(3)
O12 0.0587(13) 0.0483(10) 0.0427(10) 0.0036(9) 0.0084(9) -0.0038(10)
O13 0.111(2) 0.0596(14) 0.0446(12) -0.0040(10) 0.0063(12) 0.0033(14)
O14 0.0580(12) 0.0425(10) 0.0342(10) -0.0079(8) 0.0044(9) 0.0006(9)
O15 0.0643(14) 0.0395(10) 0.0508(11) 0.0025(8) 0.0032(10) -0.0015(10)
O16 0.0860(17) 0.0485(12) 0.0587(13) -0.0058(10) 0.0062(12) -0.0228(12)
O17 0.0365(10) 0.0420(9) 0.0347(9) -0.0063(8) 0.0022(8) -0.0020(8)
O18 0.0539(13) 0.0482(11) 0.0442(11) -0.0145(8) -0.0052(9) -0.0048(9)

loop_
_atom_type_symbol
_atom_type_description
_atom_type_scat_dispersion_real
_atom_type_scat_dispersion_imag
_atom_type_scat_source
C C 0.0033 0.0016 'International Tables Vol C Tables 4.2.6.8 and 6.1.1.4'
H H 0.0000 0.0000 'International Tables Vol C Tables 4.2.6.8 and 6.1.1.4'
O O 0.0106 0.0060 'International Tables Vol C Tables 4.2.6.8 and 6.1.1.4'
Cl Cl 0.1484 0.1585 'International Tables Vol C Tables 4.2.6.8 and 6.1.1.4'

loop_
_geom_angle_atom_site_label_1
_geom_angle_atom_site_label_2
_geom_angle_atom_site_label_3
_geom_angle
C15 C1 C2 112.0(2)
C15 C1 C14 106.9(2)
C2 C1 C14 105.5(2)
C15 C1 C10 113.0(2)
C2 C1 C10 111.39(19)
C14 C1 C10 107.5(2)
O3 C2 C3 109.5(2)
O3 C2 C1 105.30(18)
C3 C2 C1 118.4(2)
O3 C2 H2 107.7
C3 C2 H2 107.7
C1 C2 H2 107.7
C4 C3 C2 111.0(2)
C4 C3 H3A 109.4
C2 C3 H3A 109.4
C4 C3 H3B 109.4
C2 C3 H3B 109.4
H3A C3 H3B 108.0
O5 C4 O8 104.0(2)
O5 C4 C5 108.4(2)
O8 C4 C5 110.30(19)
O5 C4 C3 111.81(19)
O8 C4 C3 109.23(19)
C5 C4 C3 112.8(2)
C16 C5 C6 124.7(2)
C16 C5 C4 121.9(2)
C6 C5 C4 113.4(2)
C5 C6 C7 110.4(2)
C5 C6 Cl1 113.80(19)
C7 C6 Cl1 110.67(19)
C5 C6 H6 107.2
C7 C6 H6 107.2
Cl1 C6 H6 107.2
O6 C7 C8 104.2(2)
O6 C7 C6 109.2(2)
C8 C7 C6 113.2(2)
O6 C7 H7 110.0
C8 C7 H7 110.0
C6 C7 H7 110.0
O8 C8 C7 109.70(19)
O8 C8 C17 103.95(19)
C7 C8 C17 98.48(19)
O8 C8 C9 115.32(18)
C7 C8 C9 115.1(2)
C17 C8 C9 112.5(2)
O9 C9 C10 112.4(2)
O9 C9 C8 112.7(2)
C10 C9 C8 114.6(2)
O9 C9 H9A 105.4
C10 C9 H9A 105.4
C8 C9 H9A 105.4
C11 C10 C9 110.9(2)
C11 C10 C1 109.1(2)
C9 C10 C1 120.3(2)
C11 C10 H10 105.1
C9 C10 H10 105.1
C1 C10 H10 105.1
C20 C11 C12 121.5(3)
C20 C11 C10 125.1(3)
C12 C11 C10 113.2(2)
C11 C12 C13 110.9(3)
C11 C12 H12A 109.5
C13 C12 H12A 109.5
C11 C12 H12B 109.5
C13 C12 H12B 109.5
H12A C12 H12B 108.0
C12 C13 C14 112.0(2)
C12 C13 H13A 109.2
C14 C13 H13A 109.2
C12 C13 H13B 109.2
C14 C13 H13B 109.2
H13A C13 H13B 107.9
O1 C14 C13 108.0(2)
O1 C14 C1 107.01(19)
C13 C14 C1 115.2(2)
O1 C14 H14A 108.8
C13 C14 H14A 108.8
C1 C14 H14A 108.8
C1 C15 H15A 109.5
C1 C15 H15B 109.5
H15A C15 H15B 109.5
C1 C15 H15C 109.5
H15A C15 H15C 109.5
H15B C15 H15C 109.5
C5 C16 H16A 120.0
C5 C16 H16B 120.0
H16A C16 H16B 120.0
C19 C17 C18 114.1(2)
C19 C17 C8 100.4(2)
C18 C17 C8 120.1(2)
C19 C17 H17 107.1
C18 C17 H17 107.1
C8 C17 H17 107.1
C17 C18 H18A 109.5
C17 C18 H18B 109.5
H18A C18 H18B 109.5
C17 C18 H18C 109.5
H18A C18 H18C 109.5
H18B C18 H18C 109.5
O7 C19 O6 121.3(3)
O7 C19 C17 128.8(3)
O6 C19 C17 109.9(2)
C11 C20 H20A 120.0
C11 C20 H20B 120.0
H20A C20 H20B 120.0
C35 C21 C22 110.6(2)
C35 C21 C34 107.4(2)
C22 C21 C34 105.6(2)
C35 C21 C30 113.4(2)
C22 C21 C30 111.32(19)
C34 C21 C30 108.1(2)
O12 C22 C23 108.5(2)
O12 C22 C21 105.04(18)
C23 C22 C21 118.9(2)
O12 C22 H22 108.0
C23 C22 H22 108.0
C21 C22 H22 108.0
C22 C23 C24 110.9(2)
C22 C23 H23A 109.5
C24 C23 H23A 109.5
C22 C23 H23B 109.5
C24 C23 H23B 109.5
H23A C23 H23B 108.1
O14 C24 O17 104.07(19)
O14 C24 C25 108.1(2)
O17 C24 C25 109.62(19)
O14 C24 C23 111.6(2)
O17 C24 C23 108.9(2)
C25 C24 C23 114.2(2)
C36 C25 C26 125.7(3)
C36 C25 C24 121.6(3)
C26 C25 C24 112.7(2)
C25 C26 C27 112.2(2)
C25 C26 Cl2 112.89(19)
C27 C26 Cl2 109.81(19)
C25 C26 H26 107.2
C27 C26 H26 107.2
Cl2 C26 H26 107.2
O15 C27 C26 108.7(2)
O15 C27 C28 103.9(2)
C26 C27 C28 113.7(2)
O15 C27 H27 110.1
C26 C27 H27 110.1
C28 C27 H27 110.1
O17 C28 C37 103.37(19)
O17 C28 C29 116.48(19)
C37 C28 C29 113.4(2)
O17 C28 C27 109.7(2)
C37 C28 C27 99.1(2)
C29 C28 C27 112.9(2)
O18 C29 C28 110.7(2)
O18 C29 C30 114.1(2)
C28 C29 C30 114.3(2)
O18 C29 H29 105.7
C28 C29 H29 105.7
C30 C29 H29 105.7
C31 C30 C29 111.6(2)
C31 C30 C21 108.13(19)
C29 C30 C21 120.3(2)
C31 C30 H30 105.2
C29 C30 H30 105.2
C21 C30 H30 105.2
C40 C31 C32 121.0(3)
C40 C31 C30 125.0(3)
C32 C31 C30 113.9(3)
C31 C32 C33 110.0(3)
C31 C32 H32A 109.7
C33 C32 H32A 109.7
C31 C32 H32B 109.7
C33 C32 H32B 109.7
H32A C32 H32B 108.2
C32 C33 C34 111.6(2)
C32 C33 H33A 109.3
C34 C33 H33A 109.3
C32 C33 H33B 109.3
C34 C33 H33B 109.3
H33A C33 H33B 108.0
O10 C34 C33 108.4(2)
O10 C34 C21 106.7(2)
C33 C34 C21 114.3(2)
O10 C34 H34 109.1
C33 C34 H34 109.1
C21 C34 H34 109.1
C21 C35 H35A 109.5
C21 C35 H35B 109.5
H35A C35 H35B 109.5
C21 C35 H35C 109.5
H35A C35 H35C 109.5
H35B C35 H35C 109.5
C25 C36 H36A 120.0
C25 C36 H36B 120.0
H36A C36 H36B 120.0
C39 C37 C38 114.6(2)
C39 C37 C28 101.1(2)
C38 C37 C28 119.1(2)
C39 C37 H37 107.1
C38 C37 H37 107.1
C28 C37 H37 107.1
C37 C38 H38A 109.5
C37 C38 H38B 109.5
H38A C38 H38B 109.5
C37 C38 H38C 109.5
H38A C38 H38C 109.5
H38B C38 H38C 109.5
O16 C39 O15 120.8(3)
O16 C39 C37 128.9(3)
O15 C39 C37 110.3(2)
C31 C40 H40A 120.0
C31 C40 H40B 120.0
H40A C40 H40B 120.0
O2 C1' O1 123.2(3)
O2 C1' C2' 124.3(3)
O1 C1' C2' 112.5(3)
C1' C2' H2A 109.5
C1' C2' H2B 109.5
H2A C2' H2B 109.5
C1' C2' H2C 109.5
H2A C2' H2C 109.5
H2B C2' H2C 109.5
O4 C1" O3 123.3(3)
O4 C1" C2" 125.1(3)
O3 C1" C2" 111.6(3)
C1" C2" H2D 109.5
C1" C2" H2E 109.5
H2D C2" H2E 109.5
C1" C2" H2F 109.5
H2D C2" H2F 109.5
H2E C2" H2F 109.5
O11 C3' O10 123.0(3)
O11 C3' C4' 125.2(4)
O10 C3' C4' 111.7(4)
C3' C4' H4A 109.5
C3' C4' H4B 109.5
H4A C4' H4B 109.5
C3' C4' H4C 109.5
H4A C4' H4C 109.5
H4B C4' H4C 109.5
O13 C3" O12 123.3(3)
O13 C3" C4" 126.1(3)
O12 C3" C4" 110.6(3)
C3" C4" H4E 109.5
C3" C4" H4D 109.5
H4E C4" H4D 109.5
C3" C4" H4F 109.5
H4E C4" H4F 109.5
H4D C4" H4F 109.5
C1' O1 C14 117.2(2)
C1" O3 C2 117.2(2)
C4 O5 H5 109.5
C19 O6 C7 108.1(2)
C8 O8 C4 119.07(18)
C9 O9 H9 109.5
C3' O10 C34 117.5(2)
C3" O12 C22 116.9(2)
C24 O14 H14 109.5
C39 O15 C27 109.4(2)
C28 O17 C24 119.56(18)
C29 O18 H18 109.5

loop_
_geom_bond_atom_site_label_1
_geom_bond_atom_site_label_2
_geom_bond_distance
Cl1 C6 1.788(3)
Cl2 C26 1.791(3)
C1 C15 1.531(4)
C1 C2 1.546(4)
C1 C14 1.561(4)
C1 C10 1.580(4)
C2 O3 1.468(3)
C2 C3 1.528(4)
C2 H2 0.9800
C3 C4 1.520(3)
C3 H3A 0.9700
C3 H3B 0.9700
C4 O5 1.393(3)
C4 O8 1.443(3)
C4 C5 1.519(4)
C5 C16 1.316(4)
C5 C6 1.490(4)
C6 C7 1.520(4)
C6 H6 0.9800
C7 O6 1.453(3)
C7 C8 1.518(4)
C7 H7 0.9800
C8 O8 1.434(3)
C8 C17 1.531(4)
C8 C9 1.545(3)
C9 O9 1.426(3)
C9 C10 1.543(3)
C9 H9A 0.9800
C10 C11 1.528(4)
C10 H10 0.9800
C11 C20 1.312(4)
C11 C12 1.499(4)
C12 C13 1.505(4)
C12 H12A 0.9700
C12 H12B 0.9700
C13 C14 1.519(4)
C13 H13A 0.9700
C13 H13B 0.9700
C14 O1 1.463(3)
C14 H14A 0.9800
C15 H15A 0.9600
C15 H15B 0.9600
C15 H15C 0.9600
C16 H16A 0.9300
C16 H16B 0.9300
C17 C19 1.494(4)
C17 C18 1.516(4)
C17 H17 0.9800
C18 H18A 0.9600
C18 H18B 0.9600
C18 H18C 0.9600
C19 O7 1.194(3)
C19 O6 1.349(4)
C20 H20A 0.9300
C20 H20B 0.9300
C21 C35 1.540(4)
C21 C22 1.548(3)
C21 C34 1.554(4)
C21 C30 1.578(4)
C22 O12 1.465(3)
C22 C23 1.530(4)
C22 H22 0.9800
C23 C24 1.533(3)
C23 H23A 0.9700
C23 H23B 0.9700
C24 O14 1.380(3)
C24 O17 1.455(3)
C24 C25 1.522(4)
C25 C36 1.304(4)
C25 C26 1.498(4)
C26 C27 1.515(4)
C26 H26 0.9800
C27 O15 1.453(3)
C27 C28 1.543(4)
C27 H27 0.9800
C28 O17 1.430(3)
C28 C37 1.527(4)
C28 C29 1.542(3)
C29 O18 1.420(3)
C29 C30 1.551(4)
C29 H29 0.9800
C30 C31 1.526(4)
C30 H30 0.9800
C31 C40 1.325(4)
C31 C32 1.491(4)
C32 C33 1.518(4)
C32 H32A 0.9700
C32 H32B 0.9700
C33 C34 1.520(4)
C33 H33A 0.9700
C33 H33B 0.9700
C34 O10 1.459(3)
C34 H34 0.9800
C35 H35A 0.9600
C35 H35B 0.9600
C35 H35C 0.9600
C36 H36A 0.9300
C36 H36B 0.9300
C37 C39 1.498(4)
C37 C38 1.525(4)
C37 H37 0.9800
C38 H38A 0.9600
C38 H38B 0.9600
C38 H38C 0.9600
C39 O16 1.200(3)
C39 O15 1.331(4)
C40 H40A 0.9300
C40 H40B 0.9300
C1' O2 1.176(4)
C1' O1 1.340(3)
C1' C2' 1.482(5)
C2' H2A 0.9600
C2' H2B 0.9600
C2' H2C 0.9600
C1" O4 1.201(4)
C1" O3 1.329(4)
C1" C2" 1.498(4)
C2" H2D 0.9600
C2" H2E 0.9600
C2" H2F 0.9600
C3' O11 1.183(4)
C3' O10 1.341(4)
C3' C4' 1.491(5)
C4' H4A 0.9600
C4' H4B 0.9600
C4' H4C 0.9600
C3" O13 1.197(4)
C3" O12 1.353(3)
C3" C4" 1.483(5)
C4" H4E 0.9600
C4" H4D 0.9600
C4" H4F 0.9600
O5 H5 0.8200
O9 H9 0.8200
O14 H14 0.8200
O18 H18 0.8200

loop_
_geom_hbond_atom_site_label_D
_geom_hbond_atom_site_label_H
_geom_hbond_atom_site_label_A
_geom_hbond_distance_DH
_geom_hbond_distance_HA
_geom_hbond_distance_DA
_geom_hbond_angle_DHA
_geom_hbond_site_symmetry_A
O5 H5 O4 0.82 1.97 2.739(3) 156.2 .
O9 H9 O16 0.82 1.95 2.741(3) 161.4 2_664
O14 H14 O13 0.82 1.98 2.782(3) 167.0 .
O18 H18 O5 0.82 2.03 2.821(2) 161.8 1_556

loop_
_geom_torsion_atom_site_label_1
_geom_torsion_atom_site_label_2
_geom_torsion_atom_site_label_3
_geom_torsion_atom_site_label_4
_geom_torsion
C15 C1 C2 O3 -61.5(3)
C14 C1 C2 O3 54.5(2)
C10 C1 C2 O3 170.9(2)
C15 C1 C2 C3 61.3(3)
C14 C1 C2 C3 177.3(2)
C10 C1 C2 C3 -66.3(3)
O3 C2 C3 C4 -128.6(2)
C1 C2 C3 C4 110.7(3)
C2 C3 C4 O5 67.9(3)
C2 C3 C4 O8 -46.7(3)
C2 C3 C4 C5 -169.7(2)
O5 C4 C5 C16 15.1(3)
O8 C4 C5 C16 128.4(3)
C3 C4 C5 C16 -109.2(3)
O5 C4 C5 C6 -163.1(2)
O8 C4 C5 C6 -49.9(3)
C3 C4 C5 C6 72.6(3)
C16 C5 C6 C7 -126.3(3)
C4 C5 C6 C7 51.9(3)
C16 C5 C6 Cl1 -1.1(4)
C4 C5 C6 Cl1 177.03(19)
C5 C6 C7 O6 63.2(3)
Cl1 C6 C7 O6 -63.7(3)
C5 C6 C7 C8 -52.4(3)
Cl1 C6 C7 C8 -179.32(18)
O6 C7 C8 O8 -68.2(2)
C6 C7 C8 O8 50.4(3)
O6 C7 C8 C17 40.0(2)
C6 C7 C8 C17 158.6(2)
O6 C7 C8 C9 159.87(19)
C6 C7 C8 C9 -81.6(3)
O8 C8 C9 O9 -93.7(2)
C7 C8 C9 O9 35.6(3)
C17 C8 C9 O9 147.3(2)
O8 C8 C9 C10 36.6(3)
C7 C8 C9 C10 165.8(2)
C17 C8 C9 C10 -82.4(3)
O9 C9 C10 C11 -91.7(3)
C8 C9 C10 C11 138.0(2)
O9 C9 C10 C1 37.3(3)
C8 C9 C10 C1 -93.0(3)
C15 C1 C10 C11 63.1(3)
C2 C1 C10 C11 -169.8(2)
C14 C1 C10 C11 -54.6(3)
C15 C1 C10 C9 -66.7(3)
C2 C1 C10 C9 60.4(3)
C14 C1 C10 C9 175.5(2)
C9 C10 C11 C20 18.7(4)
C1 C10 C11 C20 -116.0(3)
C9 C10 C11 C12 -164.8(2)
C1 C10 C11 C12 60.4(3)
C20 C11 C12 C13 118.2(3)
C10 C11 C12 C13 -58.3(4)
C11 C12 C13 C14 52.0(4)
C12 C13 C14 O1 67.6(3)
C12 C13 C14 C1 -51.8(4)
C15 C1 C14 O1 170.9(2)
C2 C1 C14 O1 51.5(3)
C10 C1 C14 O1 -67.5(2)
C15 C1 C14 C13 -69.1(3)
C2 C1 C14 C13 171.6(2)
C10 C1 C14 C13 52.6(3)
O8 C8 C17 C19 72.6(2)
C7 C8 C17 C19 -40.2(2)
C9 C8 C17 C19 -161.9(2)
O8 C8 C17 C18 -53.3(3)
C7 C8 C17 C18 -166.1(2)
C9 C8 C17 C18 72.2(3)
C18 C17 C19 O7 -20.4(4)
C8 C17 C19 O7 -150.3(3)
C18 C17 C19 O6 158.5(2)
C8 C17 C19 O6 28.6(3)
C35 C21 C22 O12 -60.8(3)
C34 C21 C22 O12 55.1(3)
C30 C21 C22 O12 172.2(2)
C35 C21 C22 C23 60.8(3)
C34 C21 C22 C23 176.7(2)
C30 C21 C22 C23 -66.2(3)
O12 C22 C23 C24 -128.8(2)
C21 C22 C23 C24 111.4(2)
C22 C23 C24 O14 67.2(3)
C22 C23 C24 O17 -47.1(3)
C22 C23 C24 C25 -169.9(2)
O14 C24 C25 C36 16.6(3)
O17 C24 C25 C36 129.4(3)
C23 C24 C25 C36 -108.2(3)
O14 C24 C25 C26 -163.9(2)
O17 C24 C25 C26 -51.0(3)
C23 C24 C25 C26 71.4(3)
C36 C25 C26 C27 -129.3(3)
C24 C25 C26 C27 51.2(3)
C36 C25 C26 Cl2 -4.6(4)
C24 C25 C26 Cl2 175.90(18)
C25 C26 C27 O15 66.3(3)
Cl2 C26 C27 O15 -60.1(2)
C25 C26 C27 C28 -48.9(3)
Cl2 C26 C27 C28 -175.32(17)
O15 C27 C28 O17 -71.4(2)
C26 C27 C28 O17 46.6(3)
O15 C27 C28 C37 36.4(2)
C26 C27 C28 C37 154.4(2)
O15 C27 C28 C29 156.8(2)
C26 C27 C28 C29 -85.2(3)
O17 C28 C29 O18 -92.7(3)
C37 C28 C29 O18 147.5(2)
C27 C28 C29 O18 35.7(3)
O17 C28 C29 C30 37.7(3)
C37 C28 C29 C30 -82.1(3)
C27 C28 C29 C30 166.1(2)
O18 C29 C30 C31 -92.5(3)
C28 C29 C30 C31 138.8(2)
O18 C29 C30 C21 35.8(3)
C28 C29 C30 C21 -92.9(3)
C35 C21 C30 C31 63.8(3)
C22 C21 C30 C31 -170.7(2)
C34 C21 C30 C31 -55.2(3)
C35 C21 C30 C29 -66.0(3)
C22 C21 C30 C29 59.4(3)
C34 C21 C30 C29 175.0(2)
C29 C30 C31 C40 18.3(4)
C21 C30 C31 C40 -116.2(3)
C29 C30 C31 C32 -164.5(2)
C21 C30 C31 C32 61.0(3)
C40 C31 C32 C33 118.0(3)
C30 C31 C32 C33 -59.3(3)
C31 C32 C33 C34 52.8(4)
C32 C33 C34 O10 65.8(3)
C32 C33 C34 C21 -53.0(3)
C35 C21 C34 O10 171.4(2)
C22 C21 C34 O10 53.4(3)
C30 C21 C34 O10 -65.9(2)
C35 C21 C34 C33 -68.8(3)
C22 C21 C34 C33 173.1(2)
C30 C21 C34 C33 53.9(3)
O17 C28 C37 C39 75.5(2)
C29 C28 C37 C39 -157.4(2)
C27 C28 C37 C39 -37.4(2)
O17 C28 C37 C38 -51.0(3)
C29 C28 C37 C38 76.1(3)
C27 C28 C37 C38 -163.9(2)
C38 C37 C39 O16 -23.9(4)
C28 C37 C39 O16 -153.4(3)
C38 C37 C39 O15 157.1(2)
C28 C37 C39 O15 27.7(3)
O2 C1' O1 C14 -9.4(5)
C2' C1' O1 C14 170.6(3)
C13 C14 O1 C1' 95.6(3)
C1 C14 O1 C1' -139.9(2)
O4 C1" O3 C2 -4.4(4)
C2" C1" O3 C2 175.9(2)
C3 C2 O3 C1" 83.5(3)
C1 C2 O3 C1" -148.2(2)
O7 C19 O6 C7 175.9(2)
C17 C19 O6 C7 -3.2(3)
C8 C7 O6 C19 -24.2(2)
C6 C7 O6 C19 -145.5(2)
C7 C8 O8 C4 -51.5(3)
C17 C8 O8 C4 -156.02(19)
C9 C8 O8 C4 80.3(3)
O5 C4 O8 C8 167.20(17)
C5 C4 O8 C8 51.2(3)
C3 C4 O8 C8 -73.3(2)
O11 C3' O10 C34 -10.9(6)
C4' C3' O10 C34 171.1(3)
C33 C34 O10 C3' 95.5(3)
C21 C34 O10 C3' -140.9(3)
O13 C3" O12 C22 -4.0(4)
C4" C3" O12 C22 176.1(3)
C23 C22 O12 C3" 86.6(3)
C21 C22 O12 C3" -145.3(2)
O16 C39 O15 C27 176.9(2)
C37 C39 O15 C27 -4.1(3)
C26 C27 O15 C39 -142.6(2)
C28 C27 O15 C39 -21.3(3)
C37 C28 O17 C24 -156.2(2)
C29 C28 O17 C24 78.7(3)
C27 C28 O17 C24 -51.2(3)
O14 C24 O17 C28 169.15(18)
C25 C24 O17 C28 53.8(3)
C23 C24 O17 C28 -71.8(3)
